data_4065354
loop_
_publ_author_name
'Baillie, Rhett A.'
'Man, Renee W. Y.'
'Shree, Monica V.'
'Chow, Catherine'
'Thibault, Michelle E.'
'McNeil, W. Stephen'
'Legzdins, Peter'

_publ_section_title
;
 Intermolecular C--H Activations of Hydrocarbons Initiated by
 Cp*M(NO)(CH2CMe3)(\h3-CH2CHCHPh) Complexes (M = Mo, W)
;
_journal_issue 22
_journal_name_full Organometallics
_journal_page_first 6201
_journal_paper_doi 10.1021/om200731s
_journal_volume 30
_journal_year 2011
_chemical_formula_moiety 'C22 H32 N O P W'
_chemical_formula_sum 'C22 H32 N O P W'
_chemical_formula_weight 541.31
_chemical_name_systematic
;
 ?
;
_space_group_IT_number 19
_symmetry_cell_setting orthorhombic
_symmetry_space_group_name_Hall 'P 2ac 2ab'
_symmetry_space_group_name_H-M 'P 21 21 21'
_atom_sites_solution_hydrogens geom
_atom_sites_solution_primary direct
_atom_sites_solution_secondary difmap
_audit_creation_method SHELXL-97
_cell_angle_alpha 90.00
_cell_angle_beta 90.00
_cell_angle_gamma 90.00
_cell_formula_units_Z 4
_cell_length_a 7.8753(17)
_cell_length_b 9.070(2)
_cell_length_c 30.441(7)
_cell_measurement_reflns_used 9988
_cell_measurement_temperature 103(2)
_cell_measurement_theta_max 29.99
_cell_measurement_theta_min 2.34
_cell_volume 2174.4(8)
_computing_molecular_graphics 'Ortep-3 for Windows (Farrugia, 1997)'
_computing_publication_material 'WinGX publication routines (Farrugia, 1999)'
_computing_structure_refinement 'SHELXL-97 (Sheldrick, 1997)'
_computing_structure_solution 'SIR92 (Altomare, et al., 1993)'
_diffrn_ambient_temperature 103(2)
_diffrn_measured_fraction_theta_full 0.999
_diffrn_measured_fraction_theta_max 0.999
_diffrn_measurement_device_type 'Bruker DUO'
_diffrn_measurement_method 'area detector'
_diffrn_radiation_monochromator graphite
_diffrn_radiation_source 'fine-focus sealed tube'
_diffrn_radiation_type MoK\a
_diffrn_radiation_wavelength 0.71073
_diffrn_reflns_av_R_equivalents 0.0559
_diffrn_reflns_av_sigmaI/netI 0.0403
_diffrn_reflns_limit_h_max 11
_diffrn_reflns_limit_h_min -10
_diffrn_reflns_limit_k_max 12
_diffrn_reflns_limit_k_min -12
_diffrn_reflns_limit_l_max 42
_diffrn_reflns_limit_l_min -42
_diffrn_reflns_number 35888
_diffrn_reflns_theta_full 30.05
_diffrn_reflns_theta_max 30.05
_diffrn_reflns_theta_min 2.34
_exptl_absorpt_coefficient_mu 5.396
_exptl_absorpt_correction_T_max 0.8505
_exptl_absorpt_correction_T_min 0.6345
_exptl_absorpt_correction_type multi-scan
_exptl_crystal_colour yellow
_exptl_crystal_density_diffrn 1.653
_exptl_crystal_density_method 'not measured'
_exptl_crystal_description plate
_exptl_crystal_F_000 1072
_exptl_crystal_size_max 0.08
_exptl_crystal_size_mid 0.08
_exptl_crystal_size_min 0.03
_refine_diff_density_max 1.546
_refine_diff_density_min -3.134
_refine_diff_density_rms 0.141
_refine_ls_abs_structure_details 'Flack H D (1983), Acta Cryst. A39, 876-881'
_refine_ls_abs_structure_Flack 0.449(9)
_refine_ls_extinction_method none
_refine_ls_goodness_of_fit_ref 1.118
_refine_ls_hydrogen_treatment mixed
_refine_ls_matrix_type full
_refine_ls_number_parameters 256
_refine_ls_number_reflns 6351
_refine_ls_number_restraints 0
_refine_ls_restrained_S_all 1.118
_refine_ls_R_factor_all 0.0348
_refine_ls_R_factor_gt 0.0309
_refine_ls_shift/su_max 0.005
_refine_ls_shift/su_mean 0.000
_refine_ls_structure_factor_coef Fsqd
_refine_ls_weighting_details 'calc w=1/[\s^2^(Fo^2^)+(0.0149P)^2^+4.1722P] where P=(Fo^2^+2Fc^2^)/3'
_refine_ls_weighting_scheme calc
_refine_ls_wR_factor_gt 0.0564
_refine_ls_wR_factor_ref 0.0573
_reflns_number_gt 6015
_reflns_number_total 6351
_reflns_threshold_expression >2sigma(I)
_cod_data_source_file om200731s_si_002.cif
_cod_data_source_block 2a
_cod_depositor_comments
;
The following automatic conversions were performed:

'_symmetry_cell_setting' value 'Orthorhombic' changed to
'orthorhombic' according to
/home/saulius/struct/CIF-dictionaries/cif_core.dic dictionary named
'cif_core.dic' version 2.4.1 from 2010-06-29.

Automatic conversion script
Id: cif_fix_values 1715 2011-07-08 13:25:40Z adriana 
;
_cod_original_cell_volume 2174.5(8)
_cod_original_sg_symbol_H-M P212121
_cod_database_code 4065354

loop_
_symmetry_equiv_pos_as_xyz
'x, y, z'
'-x+1/2, -y, z+1/2'
'x+1/2, -y+1/2, -z'
'-x, y+1/2, -z+1/2'

loop_
_atom_site_label
_atom_site_type_symbol
_atom_site_fract_x
_atom_site_fract_y
_atom_site_fract_z
_atom_site_U_iso_or_equiv
_atom_site_adp_type
_atom_site_occupancy
_atom_site_symmetry_multiplicity
_atom_site_calc_flag
_atom_site_refinement_flags
C1 C 0.2968(5) -0.3905(5) 0.60733(16) 0.0145(9) Uani 1 1 d .
C2 C 0.2926(6) -0.2839(5) 0.57299(15) 0.0156(9) Uani 1 1 d .
C3 C 0.3869(5) -0.1568(5) 0.58776(15) 0.0144(9) Uani 1 1 d .
C4 C 0.4502(5) -0.1871(5) 0.63049(15) 0.0138(7) Uani 1 1 d .
C5 C 0.3921(5) -0.3313(5) 0.64331(14) 0.0149(9) Uani 1 1 d .
C6 C 0.2299(6) -0.5456(5) 0.60495(19) 0.0237(11) Uani 1 1 d .
H6A H 0.1466 -0.5529 0.5811 0.036 Uiso 1 1 calc R
H6B H 0.1755 -0.5712 0.6329 0.036 Uiso 1 1 calc R
H6C H 0.3240 -0.6137 0.5993 0.036 Uiso 1 1 calc R
C7 C 0.2255(6) -0.3110(7) 0.52779(15) 0.0266(10) Uani 1 1 d .
H7A H 0.3044 -0.3746 0.5117 0.040 Uiso 1 1 calc R
H7B H 0.2136 -0.2168 0.5123 0.040 Uiso 1 1 calc R
H7C H 0.1144 -0.3593 0.5297 0.040 Uiso 1 1 calc R
C8 C 0.4199(7) -0.0196(5) 0.56133(17) 0.0228(11) Uani 1 1 d .
H8A H 0.4392 0.0636 0.5812 0.034 Uiso 1 1 calc R
H8B H 0.3214 0.0012 0.5427 0.034 Uiso 1 1 calc R
H8C H 0.5204 -0.0343 0.5429 0.034 Uiso 1 1 calc R
C9 C 0.5755(6) -0.0974(6) 0.65453(16) 0.0209(10) Uani 1 1 d .
H9A H 0.6900 -0.1351 0.6487 0.031 Uiso 1 1 calc R
H9B H 0.5521 -0.1028 0.6861 0.031 Uiso 1 1 calc R
H9C H 0.5679 0.0053 0.6448 0.031 Uiso 1 1 calc R
C10 C 0.4465(7) -0.4180(6) 0.68277(17) 0.0224(11) Uani 1 1 d .
H10A H 0.3465 -0.4613 0.6969 0.034 Uiso 1 1 calc R
H10B H 0.5046 -0.3527 0.7035 0.034 Uiso 1 1 calc R
H10C H 0.5240 -0.4968 0.6736 0.034 Uiso 1 1 calc R
C11 C -0.0243(6) -0.1085(5) 0.58272(16) 0.0167(9) Uani 1 1 d .
C12 C 0.0024(6) 0.0049(5) 0.61474(16) 0.0150(9) Uani 1 1 d .
C13 C -0.0471(6) 0.1451(5) 0.62070(16) 0.0161(9) Uani 1 1 d .
C14 C -0.1568(6) 0.2348(5) 0.59153(14) 0.0146(8) Uani 1 1 d .
C15 C -0.2092(5) 0.1881(6) 0.54980(15) 0.0186(8) Uani 1 1 d .
H15 H -0.1749 0.0942 0.5392 0.022 Uiso 1 1 calc R
C16 C -0.3107(6) 0.2775(5) 0.52383(17) 0.0216(11) Uani 1 1 d .
H16 H -0.3477 0.2439 0.4959 0.026 Uiso 1 1 calc R
C17 C -0.3581(8) 0.4158(5) 0.53861(16) 0.0226(10) Uani 1 1 d .
H17 H -0.4269 0.4771 0.5206 0.027 Uiso 1 1 calc R
C18 C -0.3064(6) 0.4646(6) 0.57899(18) 0.0234(11) Uani 1 1 d .
H18 H -0.3386 0.5598 0.5889 0.028 Uiso 1 1 calc R
C19 C -0.2064(6) 0.3745(6) 0.60553(17) 0.0197(10) Uani 1 1 d .
H19 H -0.1716 0.4088 0.6336 0.024 Uiso 1 1 calc R
C20 C -0.0518(6) -0.0174(5) 0.72626(16) 0.0192(10) Uani 1 1 d .
H20A H -0.1114 -0.1116 0.7295 0.029 Uiso 1 1 calc R
H20B H -0.1157 0.0467 0.7063 0.029 Uiso 1 1 calc R
H20C H -0.0417 0.0302 0.7550 0.029 Uiso 1 1 calc R
C21 C 0.2618(6) 0.1299(5) 0.70711(17) 0.0193(10) Uani 1 1 d .
H21A H 0.2120 0.1961 0.6852 0.029 Uiso 1 1 calc R
H21B H 0.3837 0.1190 0.7014 0.029 Uiso 1 1 calc R
H21C H 0.2449 0.1714 0.7365 0.029 Uiso 1 1 calc R
C22 C 0.2585(7) -0.1449(5) 0.74998(15) 0.0196(10) Uani 1 1 d .
H22A H 0.2327 -0.0921 0.7773 0.029 Uiso 1 1 calc R
H22B H 0.3818 -0.1477 0.7456 0.029 Uiso 1 1 calc R
H22C H 0.2146 -0.2457 0.7519 0.029 Uiso 1 1 calc R
N1 N -0.0157(4) -0.2918(4) 0.66199(12) 0.0122(8) Uani 1 1 d .
O1 O -0.1152(4) -0.3741(4) 0.68134(12) 0.0209(8) Uani 1 1 d .
P1 P 0.15919(16) -0.05012(12) 0.70383(4) 0.0142(2) Uani 1 1 d .
W1 W 0.14443(2) -0.187669(18) 0.635008(6) 0.01074(4) Uani 1 1 d .
H11A H -0.144(7) -0.156(5) 0.5802(16) 0.021(13) Uiso 1 1 d .
H11B H 0.036(6) -0.090(5) 0.5522(16) 0.013(13) Uiso 1 1 d .
H13 H -0.012(6) 0.196(6) 0.6481(15) 0.014(12) Uiso 1 1 d .

loop_
_atom_site_aniso_label
_atom_site_aniso_U_11
_atom_site_aniso_U_22
_atom_site_aniso_U_33
_atom_site_aniso_U_23
_atom_site_aniso_U_13
_atom_site_aniso_U_12
C1 0.0069(18) 0.016(2) 0.020(2) -0.0048(18) 0.0029(17) 0.0004(16)
C2 0.0125(19) 0.019(3) 0.015(2) -0.0052(17) -0.0005(16) 0.0027(16)
C3 0.009(2) 0.018(2) 0.017(2) 0.0024(16) 0.0039(15) 0.0006(14)
C4 0.0095(16) 0.0141(17) 0.018(2) -0.002(2) 0.0018(16) 0.0005(17)
C5 0.0104(19) 0.018(2) 0.017(2) 0.0023(17) 0.0007(14) 0.0008(15)
C6 0.015(2) 0.015(2) 0.041(3) -0.005(2) 0.005(2) 0.0024(19)
C7 0.026(2) 0.036(3) 0.018(2) -0.010(3) -0.0018(19) 0.009(3)
C8 0.023(2) 0.022(3) 0.023(3) 0.007(2) 0.006(2) -0.001(2)
C9 0.012(2) 0.031(3) 0.020(2) 0.002(2) -0.0021(19) -0.003(2)
C10 0.019(2) 0.024(3) 0.024(3) 0.007(2) -0.002(2) 0.004(2)
C11 0.015(2) 0.021(2) 0.014(2) 0.0034(18) -0.0038(18) 0.0010(18)
C12 0.0083(19) 0.016(2) 0.021(2) 0.0032(18) -0.0015(17) -0.0008(15)
C13 0.012(2) 0.018(2) 0.018(2) 0.0009(17) -0.0010(17) -0.0028(16)
C14 0.012(2) 0.0153(19) 0.017(2) 0.0036(15) -0.002(2) -0.0025(17)
C15 0.018(2) 0.015(2) 0.022(2) 0.001(2) -0.0002(17) -0.003(2)
C16 0.019(2) 0.024(3) 0.021(2) 0.0029(19) -0.0020(18) -0.0011(17)
C17 0.018(2) 0.023(2) 0.027(2) 0.0111(19) 0.001(2) 0.004(2)
C18 0.014(2) 0.022(3) 0.035(3) 0.003(2) 0.003(2) 0.0030(18)
C19 0.018(2) 0.022(2) 0.019(3) -0.0020(19) 0.0002(19) -0.0023(18)
C20 0.019(2) 0.024(2) 0.015(2) -0.0040(19) 0.0025(19) -0.0007(19)
C21 0.016(2) 0.014(2) 0.027(3) -0.0018(19) -0.006(2) -0.0031(17)
C22 0.026(3) 0.019(2) 0.014(2) -0.0016(17) 0.0001(19) -0.0006(18)
N1 0.0120(16) 0.012(2) 0.0126(17) 0.0005(15) 0.0002(13) 0.0000(14)
O1 0.017(2) 0.0219(17) 0.0240(18) 0.0022(14) 0.0030(14) -0.0097(13)
P1 0.0135(5) 0.0140(5) 0.0150(5) -0.0014(4) 0.0002(5) -0.0017(5)
W1 0.00871(6) 0.01155(6) 0.01197(7) 0.00077(7) 0.00012(7) 0.00018(7)

loop_
_atom_type_symbol
_atom_type_description
_atom_type_scat_dispersion_real
_atom_type_scat_dispersion_imag
_atom_type_scat_source
C C 0.0033 0.0016 'International Tables Vol C Tables 4.2.6.8 and 6.1.1.4'
H H 0.0000 0.0000 'International Tables Vol C Tables 4.2.6.8 and 6.1.1.4'
N N 0.0061 0.0033 'International Tables Vol C Tables 4.2.6.8 and 6.1.1.4'
O O 0.0106 0.0060 'International Tables Vol C Tables 4.2.6.8 and 6.1.1.4'
P P 0.1023 0.0942 'International Tables Vol C Tables 4.2.6.8 and 6.1.1.4'
W W -0.8490 6.8722 'International Tables Vol C Tables 4.2.6.8 and 6.1.1.4'

loop_
_geom_angle_atom_site_label_1
_geom_angle_atom_site_label_2
_geom_angle_atom_site_label_3
_geom_angle
C2 C1 C5 108.6(4)
C2 C1 C6 126.2(4)
C5 C1 C6 124.8(5)
C2 C1 W1 73.7(3)
C5 C1 W1 72.6(2)
C6 C1 W1 124.8(3)
C1 C2 C3 107.6(4)
C1 C2 C7 124.9(4)
C3 C2 C7 126.9(5)
C1 C2 W1 71.3(3)
C3 C2 W1 73.3(2)
C7 C2 W1 128.0(3)
C4 C3 C2 108.1(4)
C4 C3 C8 126.2(4)
C2 C3 C8 125.7(4)
C4 C3 W1 73.1(2)
C2 C3 W1 71.6(2)
C8 C3 W1 123.5(3)
C3 C4 C5 108.2(4)
C3 C4 C9 125.7(4)
C5 C4 C9 125.4(4)
C3 C4 W1 72.7(2)
C5 C4 W1 70.5(2)
C9 C4 W1 129.9(3)
C1 C5 C4 107.4(4)
C1 C5 C10 124.5(4)
C4 C5 C10 127.1(4)
C1 C5 W1 72.0(2)
C4 C5 W1 74.5(2)
C10 C5 W1 127.7(3)
C1 C6 H6A 109.5
C1 C6 H6B 109.5
H6A C6 H6B 109.5
C1 C6 H6C 109.5
H6A C6 H6C 109.5
H6B C6 H6C 109.5
C2 C7 H7A 109.5
C2 C7 H7B 109.5
H7A C7 H7B 109.5
C2 C7 H7C 109.5
H7A C7 H7C 109.5
H7B C7 H7C 109.5
C3 C8 H8A 109.5
C3 C8 H8B 109.5
H8A C8 H8B 109.5
C3 C8 H8C 109.5
H8A C8 H8C 109.5
H8B C8 H8C 109.5
C4 C9 H9A 109.5
C4 C9 H9B 109.5
H9A C9 H9B 109.5
C4 C9 H9C 109.5
H9A C9 H9C 109.5
H9B C9 H9C 109.5
C5 C10 H10A 109.5
C5 C10 H10B 109.5
H10A C10 H10B 109.5
C5 C10 H10C 109.5
H10A C10 H10C 109.5
H10B C10 H10C 109.5
C12 C11 W1 69.7(3)
C12 C11 H11A 119(3)
W1 C11 H11A 118(3)
C12 C11 H11B 115(3)
W1 C11 H11B 115(3)
H11A C11 H11B 114(4)
C13 C12 C11 136.8(5)
C13 C12 W1 151.2(4)
C11 C12 W1 72.0(3)
C12 C13 C14 127.5(4)
C12 C13 H13 118(3)
C14 C13 H13 114(3)
C19 C14 C15 118.0(5)
C19 C14 C13 118.6(4)
C15 C14 C13 123.3(4)
C16 C15 C14 120.7(5)
C16 C15 H15 119.7
C14 C15 H15 119.7
C17 C16 C15 120.0(5)
C17 C16 H16 120.0
C15 C16 H16 120.0
C18 C17 C16 120.3(5)
C18 C17 H17 119.8
C16 C17 H17 119.8
C17 C18 C19 120.0(5)
C17 C18 H18 120.0
C19 C18 H18 120.0
C14 C19 C18 121.0(5)
C14 C19 H19 119.5
C18 C19 H19 119.5
P1 C20 H20A 109.5
P1 C20 H20B 109.5
H20A C20 H20B 109.5
P1 C20 H20C 109.5
H20A C20 H20C 109.5
H20B C20 H20C 109.5
P1 C21 H21A 109.5
P1 C21 H21B 109.5
H21A C21 H21B 109.5
P1 C21 H21C 109.5
H21A C21 H21C 109.5
H21B C21 H21C 109.5
P1 C22 H22A 109.5
P1 C22 H22B 109.5
H22A C22 H22B 109.5
P1 C22 H22C 109.5
H22A C22 H22C 109.5
H22B C22 H22C 109.5
O1 N1 W1 173.9(3)
C20 P1 C22 100.3(2)
C20 P1 C21 103.8(2)
C22 P1 C21 100.9(2)
C20 P1 W1 111.20(16)
C22 P1 W1 116.16(16)
C21 P1 W1 121.71(18)
N1 W1 C12 101.19(17)
N1 W1 C11 94.57(18)
C12 W1 C11 38.37(18)
N1 W1 C1 96.42(17)
C12 W1 C1 142.44(18)
C11 W1 C1 107.76(18)
N1 W1 C5 104.11(15)
C12 W1 C5 154.63(16)
C11 W1 C5 139.38(16)
C1 W1 C5 35.39(15)
N1 W1 C2 121.23(17)
C12 W1 C2 108.82(17)
C11 W1 C2 80.89(17)
C1 W1 C2 34.98(16)
C5 W1 C2 58.54(15)
N1 W1 C3 154.31(16)
C12 W1 C3 98.38(16)
C11 W1 C3 90.50(17)
C1 W1 C3 58.15(15)
C5 W1 C3 58.15(15)
C2 W1 C3 35.07(15)
N1 W1 C4 137.40(16)
C12 W1 C4 119.87(17)
C11 W1 C4 124.22(17)
C1 W1 C4 58.12(16)
C5 W1 C4 35.10(15)
C2 W1 C4 57.81(15)
C3 W1 C4 34.27(15)
N1 W1 P1 84.77(12)
C12 W1 P1 81.76(14)
C11 W1 P1 118.96(13)
C1 W1 P1 133.06(12)
C5 W1 P1 98.68(11)
C2 W1 P1 147.48(11)
C3 W1 P1 114.55(11)
C4 W1 P1 90.02(11)

loop_
_geom_bond_atom_site_label_1
_geom_bond_atom_site_label_2
_geom_bond_distance
C1 C2 1.424(7)
C1 C5 1.432(6)
C1 C6 1.504(7)
C1 W1 2.352(4)
C2 C3 1.444(6)
C2 C7 1.494(6)
C2 W1 2.385(4)
C3 C4 1.420(6)
C3 C8 1.504(6)
C3 W1 2.407(4)
C4 C5 1.439(6)
C4 C9 1.474(6)
C4 W1 2.412(4)
C5 C10 1.498(6)
C5 W1 2.359(4)
C6 H6A 0.9800
C6 H6B 0.9800
C6 H6C 0.9800
C7 H7A 0.9800
C7 H7B 0.9800
C7 H7C 0.9800
C8 H8A 0.9800
C8 H8B 0.9800
C8 H8C 0.9800
C9 H9A 0.9800
C9 H9B 0.9800
C9 H9C 0.9800
C10 H10A 0.9800
C10 H10B 0.9800
C10 H10C 0.9800
C11 C12 1.433(7)
C11 W1 2.194(5)
C11 H11A 1.04(6)
C11 H11B 1.06(5)
C12 C13 1.342(6)
C12 W1 2.164(5)
C13 C14 1.482(6)
C13 H13 0.99(5)
C14 C19 1.393(6)
C14 C15 1.401(6)
C15 C16 1.386(7)
C15 H15 0.9500
C16 C17 1.383(7)
C16 H16 0.9500
C17 C18 1.368(7)
C17 H17 0.9500
C18 C19 1.393(7)
C18 H18 0.9500
C19 H19 0.9500
C20 P1 1.821(5)
C20 H20A 0.9800
C20 H20B 0.9800
C20 H20C 0.9800
C21 P1 1.825(5)
C21 H21A 0.9800
C21 H21B 0.9800
C21 H21C 0.9800
C22 P1 1.823(5)
C22 H22A 0.9800
C22 H22B 0.9800
C22 H22C 0.9800
N1 O1 1.233(5)
N1 W1 1.777(4)
P1 W1 2.4410(15)

loop_
_geom_torsion_atom_site_label_1
_geom_torsion_atom_site_label_2
_geom_torsion_atom_site_label_3
_geom_torsion_atom_site_label_4
_geom_torsion
C5 C1 C2 C3 0.1(5)
C6 C1 C2 C3 -173.7(4)
W1 C1 C2 C3 64.8(3)
C5 C1 C2 C7 171.5(4)
C6 C1 C2 C7 -2.3(7)
W1 C1 C2 C7 -123.8(4)
C5 C1 C2 W1 -64.7(3)
C6 C1 C2 W1 121.5(4)
C1 C2 C3 C4 0.9(5)
C7 C2 C3 C4 -170.2(4)
W1 C2 C3 C4 64.4(3)
C1 C2 C3 C8 177.9(4)
C7 C2 C3 C8 6.8(7)
W1 C2 C3 C8 -118.6(4)
C1 C2 C3 W1 -63.5(3)
C7 C2 C3 W1 125.4(5)
C2 C3 C4 C5 -1.6(5)
C8 C3 C4 C5 -178.6(4)
W1 C3 C4 C5 61.8(3)
C2 C3 C4 C9 169.4(4)
C8 C3 C4 C9 -7.6(7)
W1 C3 C4 C9 -127.1(4)
C2 C3 C4 W1 -63.5(3)
C8 C3 C4 W1 119.5(4)
C2 C1 C5 C4 -1.1(5)
C6 C1 C5 C4 172.8(4)
W1 C1 C5 C4 -66.6(3)
C2 C1 C5 C10 -170.6(4)
C6 C1 C5 C10 3.3(7)
W1 C1 C5 C10 123.9(4)
C2 C1 C5 W1 65.5(3)
C6 C1 C5 W1 -120.6(4)
C3 C4 C5 C1 1.7(5)
C9 C4 C5 C1 -169.4(4)
W1 C4 C5 C1 65.0(3)
C3 C4 C5 C10 170.8(4)
C9 C4 C5 C10 -0.2(7)
W1 C4 C5 C10 -125.9(4)
C3 C4 C5 W1 -63.3(3)
C9 C4 C5 W1 125.7(4)
W1 C11 C12 C13 179.3(6)
C11 C12 C13 C14 -0.9(9)
W1 C12 C13 C14 177.7(5)
C12 C13 C14 C19 174.2(5)
C12 C13 C14 C15 -7.8(8)
C19 C14 C15 C16 -1.5(7)
C13 C14 C15 C16 -179.4(4)
C14 C15 C16 C17 1.5(7)
C15 C16 C17 C18 -0.5(8)
C16 C17 C18 C19 -0.4(8)
C15 C14 C19 C18 0.6(7)
C13 C14 C19 C18 178.6(5)
C17 C18 C19 C14 0.4(8)
O1 N1 W1 C12 178(100)
O1 N1 W1 C11 140(3)
O1 N1 W1 C1 32(3)
O1 N1 W1 C5 -4(3)
O1 N1 W1 C2 58(3)
O1 N1 W1 C3 39(3)
O1 N1 W1 C4 -17(3)
O1 N1 W1 P1 -101(3)
C13 C12 W1 N1 97.9(8)
C11 C12 W1 N1 -83.2(3)
C13 C12 W1 C11 -179.0(9)
C13 C12 W1 C1 -145.8(7)
C11 C12 W1 C1 33.2(4)
C13 C12 W1 C5 -78.0(9)
C11 C12 W1 C5 101.0(4)
C13 C12 W1 C2 -133.4(7)
C11 C12 W1 C2 45.6(3)
C13 C12 W1 C3 -98.9(8)
C11 C12 W1 C3 80.1(3)
C13 C12 W1 C4 -70.4(8)
C11 C12 W1 C4 108.6(3)
C13 C12 W1 P1 14.9(7)
C11 C12 W1 P1 -166.1(3)
C12 C11 W1 N1 102.3(3)
C12 C11 W1 C1 -159.5(3)
C12 C11 W1 C5 -139.8(3)
C12 C11 W1 C2 -136.8(3)
C12 C11 W1 C3 -102.9(3)
C12 C11 W1 C4 -96.4(3)
C12 C11 W1 P1 15.7(3)
C2 C1 W1 N1 138.5(3)
C5 C1 W1 N1 -105.4(3)
C6 C1 W1 N1 15.3(4)
C2 C1 W1 C12 20.7(4)
C5 C1 W1 C12 136.8(3)
C6 C1 W1 C12 -102.5(5)
C2 C1 W1 C11 41.6(3)
C5 C1 W1 C11 157.7(3)
C6 C1 W1 C11 -81.6(4)
C2 C1 W1 C5 -116.1(4)
C6 C1 W1 C5 120.7(5)
C5 C1 W1 C2 116.1(4)
C6 C1 W1 C2 -123.2(5)
C2 C1 W1 C3 -37.5(2)
C5 C1 W1 C3 78.6(3)
C6 C1 W1 C3 -160.7(5)
C2 C1 W1 C4 -78.1(3)
C5 C1 W1 C4 38.0(2)
C6 C1 W1 C4 158.7(5)
C2 C1 W1 P1 -132.6(2)
C5 C1 W1 P1 -16.5(3)
C6 C1 W1 P1 104.2(4)
C1 C5 W1 N1 81.1(3)
C4 C5 W1 N1 -164.2(3)
C10 C5 W1 N1 -39.0(4)
C1 C5 W1 C12 -103.1(4)
C4 C5 W1 C12 11.6(5)
C10 C5 W1 C12 136.8(5)
C1 C5 W1 C11 -33.7(4)
C4 C5 W1 C11 81.0(3)
C10 C5 W1 C11 -153.8(4)
C4 C5 W1 C1 114.7(4)
C10 C5 W1 C1 -120.1(5)
C1 C5 W1 C2 -37.1(3)
C4 C5 W1 C2 77.5(3)
C10 C5 W1 C2 -157.2(5)
C1 C5 W1 C3 -78.6(3)
C4 C5 W1 C3 36.1(2)
C10 C5 W1 C3 161.3(5)
C1 C5 W1 C4 -114.7(4)
C10 C5 W1 C4 125.2(5)
C1 C5 W1 P1 167.9(2)
C4 C5 W1 P1 -77.5(2)
C10 C5 W1 P1 47.7(4)
C1 C2 W1 N1 -50.3(3)
C3 C2 W1 N1 -166.1(2)
C7 C2 W1 N1 69.8(5)
C1 C2 W1 C12 -166.9(3)
C3 C2 W1 C12 77.4(3)
C7 C2 W1 C12 -46.7(5)
C1 C2 W1 C11 -140.2(3)
C3 C2 W1 C11 104.1(3)
C7 C2 W1 C11 -20.0(5)
C3 C2 W1 C1 -115.7(4)
C7 C2 W1 C1 120.2(6)
C1 C2 W1 C5 37.6(3)
C3 C2 W1 C5 -78.2(3)
C7 C2 W1 C5 157.7(5)
C1 C2 W1 C3 115.7(4)
C7 C2 W1 C3 -124.1(6)
C1 C2 W1 C4 79.1(3)
C3 C2 W1 C4 -36.6(2)
C7 C2 W1 C4 -160.7(5)
C1 C2 W1 P1 88.5(3)
C3 C2 W1 P1 -27.2(4)
C7 C2 W1 P1 -151.3(4)
C4 C3 W1 N1 -88.0(4)
C2 C3 W1 N1 28.4(5)
C8 C3 W1 N1 149.5(4)
C4 C3 W1 C12 132.7(3)
C2 C3 W1 C12 -111.0(3)
C8 C3 W1 C12 10.1(4)
C4 C3 W1 C11 170.4(3)
C2 C3 W1 C11 -73.3(3)
C8 C3 W1 C11 47.8(4)
C4 C3 W1 C1 -78.9(3)
C2 C3 W1 C1 37.4(3)
C8 C3 W1 C1 158.6(4)
C4 C3 W1 C5 -37.0(3)
C2 C3 W1 C5 79.4(3)
C8 C3 W1 C5 -159.5(4)
C4 C3 W1 C2 -116.4(4)
C8 C3 W1 C2 121.1(5)
C2 C3 W1 C4 116.4(4)
C8 C3 W1 C4 -122.5(5)
C4 C3 W1 P1 48.0(3)
C2 C3 W1 P1 164.3(2)
C8 C3 W1 P1 -74.6(4)
C3 C4 W1 N1 140.2(3)
C5 C4 W1 N1 22.9(4)
C9 C4 W1 N1 -97.4(5)
C3 C4 W1 C12 -57.0(3)
C5 C4 W1 C12 -174.3(3)
C9 C4 W1 C12 65.4(5)
C3 C4 W1 C11 -11.7(3)
C5 C4 W1 C11 -129.0(3)
C9 C4 W1 C11 110.7(4)
C3 C4 W1 C1 79.0(3)
C5 C4 W1 C1 -38.3(2)
C9 C4 W1 C1 -158.6(5)
C3 C4 W1 C5 117.3(4)
C9 C4 W1 C5 -120.3(5)
C3 C4 W1 C2 37.5(3)
C5 C4 W1 C2 -79.8(3)
C9 C4 W1 C2 159.8(5)
C5 C4 W1 C3 -117.3(4)
C9 C4 W1 C3 122.4(6)
C3 C4 W1 P1 -137.5(3)
C5 C4 W1 P1 105.2(2)
C9 C4 W1 P1 -15.1(4)
C20 P1 W1 N1 -40.9(2)
C22 P1 W1 N1 73.0(2)
C21 P1 W1 N1 -163.6(2)
C20 P1 W1 C12 61.2(2)
C22 P1 W1 C12 175.1(2)
C21 P1 W1 C12 -61.4(2)
C20 P1 W1 C11 51.4(2)
C22 P1 W1 C11 165.3(2)
C21 P1 W1 C11 -71.2(2)
C20 P1 W1 C1 -134.8(2)
C22 P1 W1 C1 -21.0(2)
C21 P1 W1 C1 102.5(2)
C20 P1 W1 C5 -144.4(2)
C22 P1 W1 C5 -30.6(2)
C21 P1 W1 C5 92.9(2)
C20 P1 W1 C2 173.5(3)
C22 P1 W1 C2 -72.6(3)
C21 P1 W1 C2 50.9(3)
C20 P1 W1 C3 156.7(2)
C22 P1 W1 C3 -89.4(2)
C21 P1 W1 C3 34.1(2)
C20 P1 W1 C4 -178.6(2)
C22 P1 W1 C4 -64.7(2)
C21 P1 W1 C4 58.8(2)
